data_4105184
loop_
_publ_author_name
'Leah N. Appelhans'
'Monica Kosa'
'A. V. Radha'
'Petra Simoncic'
'Alexandra Navrotsky'
'Michele Parrinello'
'Anthony K. Cheetham'

_publ_contact_author_address
;
Department of Materials Science and Metallurgy
University of Cambridge
Cambridge CB2 3QZ, UK
;
_publ_contact_author_email akc30@cam.ac.uk
_publ_contact_author_name 'Anthony K. Cheetham'
_publ_contact_author_phone '+44 01223-767061'
_publ_section_title
;
 Phase Selection and Energetics in Chiral Alkaline Earth Tartrates and
 Their Racemic and Meso Analogues: Synthetic, Structural, Computational,
 and Calorimetric Studies
;
_journal_name_full 'Journal of the American Chemical Society'
_journal_page_first 15375
_journal_page_last 15386
_journal_paper_doi 10.1021/ja905690t
_journal_volume 131
_journal_year 2009
_chemical_absolute_configuration rmad
_chemical_formula_sum 'C4 H4 O6 Sr'
_chemical_formula_weight 235.69
_chemical_name_systematic
; 
 ? 
;
_space_group_IT_number 20
_symmetry_cell_setting orthorhombic
_symmetry_space_group_name_Hall 'C 2c 2'
_symmetry_space_group_name_H-M 'C 2 2 21'
_atom_sites_solution_hydrogens geom
_atom_sites_solution_primary direct
_atom_sites_solution_secondary difmap
_audit_creation_method SHELXL-97
_cell_angle_alpha 90.00
_cell_angle_beta 90.00
_cell_angle_gamma 90.00
_cell_formula_units_Z 4
_cell_length_a 7.8865(10)
_cell_length_b 10.0448(10)
_cell_length_c 7.5186(8)
_cell_measurement_temperature 298(2)
_cell_volume 595.61(12)
_computing_cell_refinement 'Bruker SMART'
_computing_data_collection 'Bruker SMART'
_computing_data_reduction 'Bruker SAINT'
_computing_molecular_graphics 'Bruker SHELXTL'
_computing_publication_material 'Bruker SHELXTL'
_computing_structure_refinement 'SHELXL-97 (Sheldrick, 1997)'
_computing_structure_solution 'SHELXS-97 (Sheldrick, 1990)'
_diffrn_ambient_temperature 298(2)
_diffrn_measured_fraction_theta_full 0.987
_diffrn_measured_fraction_theta_max 0.987
_diffrn_measurement_device_type 'CCD area detector'
_diffrn_measurement_method 'phi and omega scans'
_diffrn_radiation_monochromator graphite
_diffrn_radiation_source 'fine-focus sealed tube'
_diffrn_radiation_type MoK\a
_diffrn_radiation_wavelength 0.71073
_diffrn_reflns_av_R_equivalents 0.0545
_diffrn_reflns_av_sigmaI/netI 0.0325
_diffrn_reflns_limit_h_max 9
_diffrn_reflns_limit_h_min -10
_diffrn_reflns_limit_k_max 10
_diffrn_reflns_limit_k_min -12
_diffrn_reflns_limit_l_max 9
_diffrn_reflns_limit_l_min -9
_diffrn_reflns_number 2544
_diffrn_reflns_theta_full 27.08
_diffrn_reflns_theta_max 27.08
_diffrn_reflns_theta_min 3.28
_exptl_absorpt_coefficient_mu 9.028
_exptl_absorpt_correction_T_max 0.405
_exptl_absorpt_correction_T_min 0.189
_exptl_absorpt_correction_type multi-scan
_exptl_absorpt_process_details 'SADABS, Sheldrick 2001'
_exptl_crystal_colour colorless
_exptl_crystal_density_diffrn 2.628
_exptl_crystal_description block
_exptl_crystal_F_000 456
_exptl_crystal_size_max 0.3
_exptl_crystal_size_mid 0.15
_exptl_crystal_size_min 0.1
_refine_diff_density_max 0.988
_refine_diff_density_min -0.758
_refine_diff_density_rms 0.126
_refine_ls_abs_structure_details 'Flack H D (1983), Acta Cryst. A39, 876-881, Freidel pairs 248'
_refine_ls_abs_structure_Flack -0.036(16)
_refine_ls_extinction_method none
_refine_ls_goodness_of_fit_ref 1.087
_refine_ls_hydrogen_treatment mixed
_refine_ls_matrix_type full
_refine_ls_number_parameters 59
_refine_ls_number_reflns 637
_refine_ls_number_restraints 1
_refine_ls_restrained_S_all 1.087
_refine_ls_R_factor_all 0.0274
_refine_ls_R_factor_gt 0.0265
_refine_ls_shift/su_max 0.001
_refine_ls_shift/su_mean 0.000
_refine_ls_structure_factor_coef Fsqd
_refine_ls_weighting_details 'calc w=1/[\s^2^(Fo^2^)+(0.0478P)^2^+0.3050P] where P=(Fo^2^+2Fc^2^)/3'
_refine_ls_weighting_scheme calc
_refine_ls_wR_factor_gt 0.0677
_refine_ls_wR_factor_ref 0.0683
_reflns_number_gt 617
_reflns_number_total 637
_reflns_threshold_expression >2sigma(I)
_cod_data_source_file ja905690t_si_002_11.cif
_cod_data_source_block ortho2nd
_cod_database_code 4105184

loop_
_symmetry_equiv_pos_as_xyz
'x, y, z'
'-x, -y, z+1/2'
'-x, y, -z+1/2'
'x, -y, -z'
'x+1/2, y+1/2, z'
'-x+1/2, -y+1/2, z+1/2'
'-x+1/2, y+1/2, -z+1/2'
'x+1/2, -y+1/2, -z'

loop_
_atom_site_label
_atom_site_type_symbol
_atom_site_fract_x
_atom_site_fract_y
_atom_site_fract_z
_atom_site_U_iso_or_equiv
_atom_site_adp_type
_atom_site_occupancy
_atom_site_symmetry_multiplicity
_atom_site_calc_flag
_atom_site_refinement_flags
Sr1 Sr 0.0000 0.91250(3) 0.7500 0.01488(18) Uani 1 2 d S
O1 O -0.1972(4) 0.7135(3) 0.7048(4) 0.0222(7) Uani 1 1 d .
O2 O -0.4313(4) 0.6343(3) 0.5769(4) 0.0216(6) Uani 1 1 d .
O3 O -0.3099(4) 0.9569(3) 0.6990(4) 0.0236(7) Uani 1 1 d D
C1 C -0.3460(5) 0.7249(4) 0.6506(4) 0.0179(7) Uani 1 1 d .
C2 C -0.4355(5) 0.8575(4) 0.6726(5) 0.0191(7) Uani 1 1 d .
H1 H -0.517(6) 0.876(4) 0.563(6) 0.019(10) Uiso 1 1 d .
H2 H -0.352(6) 1.029(3) 0.725(8) 0.034(14) Uiso 1 1 d D

loop_
_atom_site_aniso_label
_atom_site_aniso_U_11
_atom_site_aniso_U_22
_atom_site_aniso_U_33
_atom_site_aniso_U_23
_atom_site_aniso_U_13
_atom_site_aniso_U_12
Sr1 0.0173(3) 0.0135(3) 0.0138(2) 0.000 0.0005(3) 0.000
O1 0.0187(13) 0.0142(12) 0.0338(19) 0.0013(11) -0.0021(11) -0.0007(10)
O2 0.0333(14) 0.0146(13) 0.0169(12) -0.0024(12) 0.0002(11) -0.0047(11)
O3 0.0179(13) 0.0125(12) 0.040(2) -0.0036(12) -0.0010(11) -0.0019(11)
C1 0.024(2) 0.0170(18) 0.0122(15) 0.0001(14) 0.0012(14) -0.0029(15)
C2 0.0209(18) 0.0153(17) 0.0211(16) 0.0042(15) -0.0027(16) -0.0049(14)

loop_
_atom_type_symbol
_atom_type_description
_atom_type_scat_dispersion_real
_atom_type_scat_dispersion_imag
_atom_type_scat_source
C C 0.0033 0.0016 'International Tables Vol C Tables 4.2.6.8 and 6.1.1.4'
H H 0.0000 0.0000 'International Tables Vol C Tables 4.2.6.8 and 6.1.1.4'
O O 0.0106 0.0060 'International Tables Vol C Tables 4.2.6.8 and 6.1.1.4'
Sr Sr -1.5307 3.2498 'International Tables Vol C Tables 4.2.6.8 and 6.1.1.4'

loop_
_geom_angle_atom_site_label_1
_geom_angle_atom_site_label_2
_geom_angle_atom_site_label_3
_geom_angle
_geom_angle_site_symmetry_1
_geom_angle_site_symmetry_3
O3 Sr1 O3 159.54(13) . 3_556
O3 Sr1 O1 61.76(10) . .
O3 Sr1 O1 138.67(9) 3_556 .
O3 Sr1 O1 138.67(9) . 3_556
O3 Sr1 O1 61.76(10) 3_556 3_556
O1 Sr1 O1 77.08(13) . 3_556
O3 Sr1 O2 88.47(10) . 6_465
O3 Sr1 O2 95.27(10) 3_556 6_465
O1 Sr1 O2 81.68(9) . 6_465
O1 Sr1 O2 81.81(9) 3_556 6_465
O3 Sr1 O2 95.27(10) . 8_566
O3 Sr1 O2 88.47(10) 3_556 8_566
O1 Sr1 O2 81.81(9) . 8_566
O1 Sr1 O2 81.68(9) 3_556 8_566
O2 Sr1 O2 158.85(12) 6_465 8_566
O3 Sr1 O2 74.07(9) . 7_456
O3 Sr1 O2 88.54(10) 3_556 7_456
O1 Sr1 O2 126.98(9) . 7_456
O1 Sr1 O2 136.08(9) 3_556 7_456
O2 Sr1 O2 68.75(10) 6_465 7_456
O2 Sr1 O2 132.26(7) 8_566 7_456
O3 Sr1 O2 88.54(10) . 5
O3 Sr1 O2 74.07(9) 3_556 5
O1 Sr1 O2 136.08(9) . 5
O1 Sr1 O2 126.98(9) 3_556 5
O2 Sr1 O2 132.26(7) 6_465 5
O2 Sr1 O2 68.75(10) 8_566 5
O2 Sr1 O2 64.66(12) 7_456 5
O3 Sr1 C1 44.31(9) . .
O3 Sr1 C1 155.84(9) 3_556 .
O1 Sr1 C1 17.93(9) . .
O1 Sr1 C1 94.84(9) 3_556 .
O2 Sr1 C1 86.53(8) 6_465 .
O2 Sr1 C1 81.79(9) 8_566 .
O2 Sr1 C1 114.33(9) 7_456 .
O2 Sr1 C1 121.66(9) 5 .
O3 Sr1 C1 155.84(9) . 3_556
O3 Sr1 C1 44.31(9) 3_556 3_556
O1 Sr1 C1 94.84(9) . 3_556
O1 Sr1 C1 17.93(9) 3_556 3_556
O2 Sr1 C1 81.79(9) 6_465 3_556
O2 Sr1 C1 86.53(8) 8_566 3_556
O2 Sr1 C1 121.66(9) 7_456 3_556
O2 Sr1 C1 114.33(9) 5 3_556
C1 Sr1 C1 112.67(13) . 3_556
O3 Sr1 Sr1 93.61(7) . 2_575
O3 Sr1 Sr1 77.68(7) 3_556 2_575
O1 Sr1 Sr1 116.86(6) . 2_575
O1 Sr1 Sr1 102.17(6) 3_556 2_575
O2 Sr1 Sr1 37.64(6) 6_465 2_575
O2 Sr1 Sr1 161.32(7) 8_566 2_575
O2 Sr1 Sr1 36.37(6) 7_456 2_575
O2 Sr1 Sr1 95.13(6) 5 2_575
C1 Sr1 Sr1 115.72(6) . 2_575
C1 Sr1 Sr1 92.04(6) 3_556 2_575
O3 Sr1 Sr1 77.68(7) . 2_574
O3 Sr1 Sr1 93.61(7) 3_556 2_574
O1 Sr1 Sr1 102.17(6) . 2_574
O1 Sr1 Sr1 116.86(7) 3_556 2_574
O2 Sr1 Sr1 161.32(7) 6_465 2_574
O2 Sr1 Sr1 37.64(6) 8_566 2_574
O2 Sr1 Sr1 95.13(6) 7_456 2_574
O2 Sr1 Sr1 36.37(6) 5 2_574
C1 Sr1 Sr1 92.04(6) . 2_574
C1 Sr1 Sr1 115.72(6) 3_556 2_574
Sr1 Sr1 Sr1 129.879(18) 2_575 2_574
C1 O1 Sr1 123.0(2) . .
C1 O2 Sr1 131.9(2) . 6_464
C1 O2 Sr1 120.2(2) . 5_445
Sr1 O2 Sr1 105.99(9) 6_464 5_445
C2 O3 Sr1 125.0(2) . .
C2 O3 H2 112(3) . .
Sr1 O3 H2 121(4) . .
O1 C1 O2 125.4(4) . .
O1 C1 C2 118.9(3) . .
O2 C1 C2 115.7(3) . .
O1 C1 Sr1 39.10(18) . .
O2 C1 Sr1 157.7(3) . .
C2 C1 Sr1 82.1(2) . .
O3 C2 C1 108.0(3) . .
O3 C2 C2 110.7(3) . 3_456
C1 C2 C2 112.8(2) . 3_456
O3 C2 H1 114(2) . .
C1 C2 H1 111(2) . .
C2 C2 H1 101(3) 3_456 .

loop_
_geom_bond_atom_site_label_1
_geom_bond_atom_site_label_2
_geom_bond_distance
_geom_bond_site_symmetry_2
Sr1 O3 2.514(3) .
Sr1 O3 2.514(3) 3_556
Sr1 O1 2.556(3) .
Sr1 O1 2.556(3) 3_556
Sr1 O2 2.560(3) 6_465
Sr1 O2 2.560(3) 8_566
Sr1 O2 2.636(3) 7_456
Sr1 O2 2.636(3) 5
Sr1 C1 3.400(4) .
Sr1 C1 3.400(4) 3_556
Sr1 Sr1 4.1500(5) 2_575
Sr1 Sr1 4.1500(5) 2_574
O1 C1 1.247(5) .
O2 C1 1.260(5) .
O2 Sr1 2.560(3) 6_464
O2 Sr1 2.636(3) 5_445
O3 C2 1.421(5) .
O3 H2 0.82(2) .
C1 C2 1.516(5) .
C2 C2 1.547(8) 3_456
C2 H1 1.06(5) .

loop_
_geom_torsion_atom_site_label_1
_geom_torsion_atom_site_label_2
_geom_torsion_atom_site_label_3
_geom_torsion_atom_site_label_4
_geom_torsion
_geom_torsion_site_symmetry_1
_geom_torsion_site_symmetry_4
O3 Sr1 O1 C1 11.9(3) . .
O3 Sr1 O1 C1 -166.8(3) 3_556 .
O1 Sr1 O1 C1 -171.9(3) 3_556 .
O2 Sr1 O1 C1 104.7(3) 6_465 .
O2 Sr1 O1 C1 -88.6(3) 8_566 .
O2 Sr1 O1 C1 49.3(3) 7_456 .
O2 Sr1 O1 C1 -41.2(3) 5 .
C1 Sr1 O1 C1 -174.4(2) 3_556 .
Sr1 Sr1 O1 C1 90.8(3) 2_575 .
Sr1 Sr1 O1 C1 -56.8(3) 2_574 .
O3 Sr1 O3 C2 177.9(3) 3_556 .
O1 Sr1 O3 C2 0.3(3) . .
O1 Sr1 O3 C2 -5.3(3) 3_556 .
O2 Sr1 O3 C2 -81.1(3) 6_465 .
O2 Sr1 O3 C2 78.1(3) 8_566 .
O2 Sr1 O3 C2 -149.4(3) 7_456 .
O2 Sr1 O3 C2 146.6(3) 5 .
C1 Sr1 O3 C2 5.5(3) . .
C1 Sr1 O3 C2 -15.2(4) 3_556 .
Sr1 Sr1 O3 C2 -118.4(3) 2_575 .
Sr1 Sr1 O3 C2 111.5(3) 2_574 .
Sr1 O1 C1 O2 157.8(3) . .
Sr1 O1 C1 C2 -22.0(4) . .
Sr1 O2 C1 O1 -100.3(4) 6_464 .
Sr1 O2 C1 O1 61.4(4) 5_445 .
Sr1 O2 C1 C2 79.5(4) 6_464 .
Sr1 O2 C1 C2 -118.8(3) 5_445 .
Sr1 O2 C1 Sr1 -61.3(8) 6_464 .
Sr1 O2 C1 Sr1 100.5(6) 5_445 .
O3 Sr1 C1 O1 -164.9(3) . .
O3 Sr1 C1 O1 21.6(4) 3_556 .
O1 Sr1 C1 O1 7.9(3) 3_556 .
O2 Sr1 C1 O1 -73.6(3) 6_465 .
O2 Sr1 C1 O1 88.8(3) 8_566 .
O2 Sr1 C1 O1 -138.3(3) 7_456 .
O2 Sr1 C1 O1 147.5(3) 5 .
C1 Sr1 C1 O1 6.1(2) 3_556 .
Sr1 Sr1 C1 O1 -98.1(3) 2_575 .
Sr1 Sr1 C1 O1 125.1(3) 2_574 .
O3 Sr1 C1 O2 140.6(7) . .
O3 Sr1 C1 O2 -32.9(8) 3_556 .
O1 Sr1 C1 O2 -54.5(6) . .
O1 Sr1 C1 O2 -46.5(7) 3_556 .
O2 Sr1 C1 O2 -128.0(6) 6_465 .
O2 Sr1 C1 O2 34.3(7) 8_566 .
O2 Sr1 C1 O2 167.2(6) 7_456 .
O2 Sr1 C1 O2 93.0(7) 5 .
C1 Sr1 C1 O2 -48.4(6) 3_556 .
Sr1 Sr1 C1 O2 -152.5(6) 2_575 .
Sr1 Sr1 C1 O2 70.6(7) 2_574 .
O3 Sr1 C1 C2 -4.3(2) . .
O3 Sr1 C1 C2 -177.8(2) 3_556 .
O1 Sr1 C1 C2 160.6(4) . .
O1 Sr1 C1 C2 168.6(2) 3_556 .
O2 Sr1 C1 C2 87.1(2) 6_465 .
O2 Sr1 C1 C2 -110.6(2) 8_566 .
O2 Sr1 C1 C2 22.3(2) 7_456 .
O2 Sr1 C1 C2 -51.9(2) 5 .
C1 Sr1 C1 C2 166.7(2) 3_556 .
Sr1 Sr1 C1 C2 62.6(2) 2_575 .
Sr1 Sr1 C1 C2 -74.26(19) 2_574 .
Sr1 O3 C2 C1 -9.1(4) . .
Sr1 O3 C2 C2 114.9(3) . 3_456
O1 C1 C2 O3 19.4(4) . .
O2 C1 C2 O3 -160.5(3) . .
Sr1 C1 C2 O3 5.6(3) . .
O1 C1 C2 C2 -103.3(4) . 3_456
O2 C1 C2 C2 76.9(5) . 3_456
Sr1 C1 C2 C2 -117.1(4) . 3_456
